data_4304920
loop_
_publ_author_name
'Christian R. Samanamu'
'Marilyn M. Olmstead'
'Jean-Luc Montchamp'
'Anne F. Richards'

_publ_section_title
;
Convenient Synthesis of Aluminum and Gallium Phosphonate Cages
;
_journal_name_full 'Inorganic Chemistry'
_journal_page_first 3879
_journal_page_last 3887
_journal_paper_doi 10.1021/ic800023d
_journal_volume 47
_journal_year 2008
_chemical_formula_moiety 'C20 H44 Al4 N4 O24 P4, 6(H2 O), 8(Cl)'
_chemical_formula_sum 'C20 H56 Al4 Cl8 N4 O30 P4'
_chemical_formula_weight 1348.09
_chemical_name_common '[(2pypoH)4Al4(OH2)12]Cl8.6H2O'
_chemical_name_systematic
; 
 ? 
;
_space_group_IT_number 14
_symmetry_cell_setting monoclinic
_symmetry_space_group_name_Hall '-P 2ybc'
_symmetry_space_group_name_H-M 'P 1 21/c 1'
_atom_sites_solution_hydrogens geom
_atom_sites_solution_primary direct
_atom_sites_solution_secondary difmap
_audit_creation_method SHELXL-97
_cell_angle_alpha 90.00
_cell_angle_beta 93.325(2)
_cell_angle_gamma 90.00
_cell_formula_units_Z 4
_cell_length_a 10.9580(12)
_cell_length_b 11.8615(13)
_cell_length_c 42.010(5)
_cell_measurement_reflns_used 6180
_cell_measurement_temperature 213(2)
_cell_measurement_theta_max 27.02
_cell_measurement_theta_min 2.25
_cell_volume 5451.2(11)
_computing_cell_refinement 'Bruker SAINT+ v. 6.36a'
_computing_data_collection 'Bruker SMART v. 5.626'
_computing_data_reduction 'Bruker SAINT+ v. 6.36a'
_computing_molecular_graphics 'XP, Bruker SHELXTL v. 6.12'
_computing_publication_material 'XCIF, Bruker SHELXTL v. 6.12'
_computing_structure_refinement 'XL, Bruker SHELXTL v. 6.12'
_computing_structure_solution 'XS, Bruker SHELXTL v. 6.12'
_diffrn_ambient_temperature 213(2)
_diffrn_detector_area_resol_mean 8.3
_diffrn_measured_fraction_theta_full 0.997
_diffrn_measured_fraction_theta_max 0.997
_diffrn_measurement_device_type 'Bruker SMART 1000'
_diffrn_measurement_method \w
_diffrn_radiation_monochromator graphite
_diffrn_radiation_source 'fine-focus sealed tube'
_diffrn_radiation_type MoK\a
_diffrn_radiation_wavelength 0.71073
_diffrn_reflns_av_R_equivalents 0.0566
_diffrn_reflns_av_sigmaI/netI 0.0771
_diffrn_reflns_limit_h_max 13
_diffrn_reflns_limit_h_min -12
_diffrn_reflns_limit_k_max 12
_diffrn_reflns_limit_k_min -14
_diffrn_reflns_limit_l_max 50
_diffrn_reflns_limit_l_min -43
_diffrn_reflns_number 24953
_diffrn_reflns_theta_full 25.25
_diffrn_reflns_theta_max 25.25
_diffrn_reflns_theta_min 1.86
_exptl_absorpt_coefficient_mu 0.682
_exptl_absorpt_correction_T_max 0.935
_exptl_absorpt_correction_T_min 0.910
_exptl_absorpt_correction_type multi-scan
_exptl_absorpt_process_details 'SADABS (Sheldrick, 2003)'
_exptl_crystal_colour colorless
_exptl_crystal_density_diffrn 1.643
_exptl_crystal_density_method 'not measured'
_exptl_crystal_description block
_exptl_crystal_F_000 2768
_exptl_crystal_size_max 0.14
_exptl_crystal_size_mid 0.11
_exptl_crystal_size_min 0.10
_refine_diff_density_max 0.846
_refine_diff_density_min -0.637
_refine_diff_density_rms 0.125
_refine_ls_extinction_method none
_refine_ls_goodness_of_fit_ref 1.181
_refine_ls_hydrogen_treatment constr
_refine_ls_matrix_type full
_refine_ls_number_parameters 631
_refine_ls_number_reflns 9854
_refine_ls_number_restraints 0
_refine_ls_restrained_S_all 1.181
_refine_ls_R_factor_all 0.1151
_refine_ls_R_factor_gt 0.0849
_refine_ls_shift/su_max 0.000
_refine_ls_shift/su_mean 0.000
_refine_ls_structure_factor_coef Fsqd
_refine_ls_weighting_details 'calc w=1/[\s^2^(Fo^2^)+(0.0000P)^2^+53.0675P] where P=(Fo^2^+2Fc^2^)/3'
_refine_ls_weighting_scheme calc
_refine_ls_wR_factor_gt 0.1587
_refine_ls_wR_factor_ref 0.1696
_reflns_number_gt 7212
_reflns_number_total 9854
_reflns_threshold_expression I>2\s(I)
_cod_data_source_file ic800023d-file002.cif
_cod_data_source_block ar411z
_cod_original_cell_volume 5451.2(10)
_cod_original_sg_symbol_H-M 'P 21/c'
_cod_database_code 4304920

loop_
_symmetry_equiv_pos_as_xyz
'x, y, z'
'-x, y+1/2, -z+1/2'
'-x, -y, -z'
'x, -y-1/2, z-1/2'

loop_
_atom_site_label
_atom_site_type_symbol
_atom_site_fract_x
_atom_site_fract_y
_atom_site_fract_z
_atom_site_U_iso_or_equiv
_atom_site_adp_type
_atom_site_occupancy
_atom_site_symmetry_multiplicity
_atom_site_calc_flag
_atom_site_refinement_flags
_atom_site_disorder_assembly
_atom_site_disorder_group
Al1 Al 0.98849(19) 0.71034(17) 0.42866(5) 0.0150(4) Uani 1 1 d . . .
Al2 Al 1.30102(19) 0.42971(17) 0.39974(5) 0.0149(4) Uani 1 1 d . . .
Al3 Al 1.28505(19) 0.80983(17) 0.35100(5) 0.0148(4) Uani 1 1 d . . .
Al4 Al 0.96461(18) 0.52482(17) 0.32137(5) 0.0148(4) Uani 1 1 d . . .
P1 P 0.98748(16) 0.76907(14) 0.35470(4) 0.0132(4) Uani 1 1 d . . .
P2 P 1.28313(16) 0.68588(15) 0.41980(4) 0.0146(4) Uani 1 1 d . . .
P3 P 0.99788(16) 0.46549(14) 0.39555(4) 0.0137(4) Uani 1 1 d . . .
P4 P 1.26602(16) 0.55155(15) 0.33135(4) 0.0142(4) Uani 1 1 d . . .
N1 N 0.8091(5) 0.9331(5) 0.34934(15) 0.0232(14) Uani 1 1 d . . .
H1 H 0.7878 0.9062 0.3675 0.028 Uiso 1 1 calc R . .
N2 N 1.4759(6) 0.6973(5) 0.46361(15) 0.0260(15) Uani 1 1 d . . .
H2A H 1.5002 0.6393 0.4530 0.031 Uiso 1 1 calc R . .
N3 N 0.8260(6) 0.2989(5) 0.39957(15) 0.0236(14) Uani 1 1 d . . .
H3A H 0.7995 0.3256 0.3812 0.028 Uiso 1 1 calc R . .
N4 N 1.4424(5) 0.5401(5) 0.28824(14) 0.0223(14) Uani 1 1 d . . .
H4A H 1.4709 0.5983 0.2989 0.027 Uiso 1 1 calc R . .
C1 C 0.9049(6) 0.8859(6) 0.33540(17) 0.0168(15) Uani 1 1 d . . .
C2 C 0.9370(7) 0.9259(7) 0.30613(18) 0.0265(18) Uani 1 1 d . . .
H2 H 1.0006 0.8915 0.2956 0.032 Uiso 1 1 calc R . .
C3 C 0.8749(8) 1.0163(7) 0.2925(2) 0.039(2) Uani 1 1 d . . .
H3 H 0.8995 1.0470 0.2733 0.046 Uiso 1 1 calc R . .
C4 C 0.7749(8) 1.0629(7) 0.3073(2) 0.039(2) Uani 1 1 d . . .
H4 H 0.7292 1.1220 0.2977 0.047 Uiso 1 1 calc R . .
C5 C 0.7459(7) 1.0195(7) 0.3362(2) 0.031(2) Uani 1 1 d . . .
H5 H 0.6809 1.0509 0.3469 0.037 Uiso 1 1 calc R . .
C6 C 1.3681(6) 0.7464(6) 0.45444(17) 0.0175(15) Uani 1 1 d . . .
C7 C 1.3292(7) 0.8371(6) 0.47129(18) 0.0250(17) Uani 1 1 d . . .
H7 H 1.2544 0.8723 0.4654 0.030 Uiso 1 1 calc R . .
C8 C 1.4018(7) 0.8768(7) 0.49736(18) 0.0256(18) Uani 1 1 d . . .
H8 H 1.3762 0.9391 0.5091 0.031 Uiso 1 1 calc R . .
C9 C 1.5106(8) 0.8246(7) 0.5059(2) 0.036(2) Uani 1 1 d . . .
H9 H 1.5599 0.8502 0.5234 0.044 Uiso 1 1 calc R . .
C10 C 1.5460(8) 0.7345(7) 0.4883(2) 0.034(2) Uani 1 1 d . . .
H10 H 1.6208 0.6986 0.4937 0.040 Uiso 1 1 calc R . .
C11 C 0.7678(7) 0.2122(6) 0.4115(2) 0.0282(19) Uani 1 1 d . . .
H11 H 0.6995 0.1813 0.4001 0.034 Uiso 1 1 calc R . .
C12 C 0.8057(8) 0.1673(7) 0.4403(2) 0.031(2) Uani 1 1 d . . .
H12 H 0.7642 0.1056 0.4487 0.037 Uiso 1 1 calc R . .
C13 C 0.9057(8) 0.2135(6) 0.45702(19) 0.0291(19) Uani 1 1 d . . .
H13 H 0.9336 0.1839 0.4769 0.035 Uiso 1 1 calc R . .
C14 C 0.9644(7) 0.3048(6) 0.44393(17) 0.0211(16) Uani 1 1 d . . .
H14 H 1.0320 0.3374 0.4552 0.025 Uiso 1 1 calc R . .
C15 C 0.9253(6) 0.3482(5) 0.41471(17) 0.0154(15) Uani 1 1 d . . .
C16 C 1.3371(6) 0.4937(6) 0.29701(17) 0.0164(15) Uani 1 1 d . . .
C17 C 1.2913(8) 0.4023(7) 0.28019(19) 0.031(2) Uani 1 1 d . . .
H17 H 1.2179 0.3683 0.2856 0.038 Uiso 1 1 calc R . .
C18 C 1.3548(8) 0.3606(7) 0.2551(2) 0.037(2) Uani 1 1 d . . .
H18 H 1.3243 0.2978 0.2435 0.044 Uiso 1 1 calc R . .
C19 C 1.4626(8) 0.4108(7) 0.2469(2) 0.037(2) Uani 1 1 d . . .
H19 H 1.5058 0.3832 0.2298 0.045 Uiso 1 1 calc R . .
C20 C 1.5047(7) 0.5021(7) 0.26438(19) 0.032(2) Uani 1 1 d . . .
H20 H 1.5779 0.5377 0.2594 0.039 Uiso 1 1 calc R . .
O1 O 0.9356(4) 0.6658(4) 0.33859(11) 0.0163(10) Uani 1 1 d . . .
O2 O 1.1183(4) 0.7902(4) 0.34864(11) 0.0178(11) Uani 1 1 d . . .
O3 O 0.9576(4) 0.7763(4) 0.38928(11) 0.0187(11) Uani 1 1 d . . .
O4 O 0.8190(4) 0.7340(4) 0.43813(12) 0.0215(11) Uani 1 1 d . . .
H4B H 0.7610 0.7469 0.4222 0.026 Uiso 1 1 d R . .
H4C H 0.8081 0.7889 0.4528 0.026 Uiso 1 1 d R . .
O5 O 1.0237(4) 0.8618(4) 0.44528(12) 0.0224(12) Uani 1 1 d . . .
H5A H 1.0302 0.9154 0.4300 0.027 Uiso 1 1 d R . .
H5B H 0.9822 0.8956 0.4608 0.027 Uiso 1 1 d R . .
O6 O 0.9984(4) 0.6559(4) 0.47199(11) 0.0178(11) Uani 1 1 d . . .
H6A H 1.0666 0.6167 0.4786 0.021 Uiso 1 1 d R . .
H6B H 0.9350 0.6205 0.4808 0.021 Uiso 1 1 d R . .
O7 O 1.1518(4) 0.6864(4) 0.42783(12) 0.0191(11) Uani 1 1 d . . .
O8 O 0.9502(4) 0.5679(4) 0.41239(11) 0.0146(10) Uani 1 1 d . . .
O9 O 0.9507(4) 0.4565(4) 0.36123(11) 0.0183(11) Uani 1 1 d . . .
O10 O 1.1325(4) 0.4492(4) 0.40052(11) 0.0189(11) Uani 1 1 d . . .
O11 O 1.3071(4) 0.3680(4) 0.44182(11) 0.0197(11) Uani 1 1 d . . .
H11A H 1.2668 0.4099 0.4560 0.024 Uiso 1 1 d R . .
H11B H 1.2856 0.2955 0.4458 0.024 Uiso 1 1 d R . .
O12 O 1.4723(4) 0.3920(4) 0.40095(12) 0.0189(11) Uani 1 1 d . . .
H12A H 1.5247 0.4232 0.4161 0.023 Uiso 1 1 d R . .
H12B H 1.5142 0.3935 0.3829 0.023 Uiso 1 1 d R . .
Cl1 Cl 1.03716(17) 1.05747(15) 0.39445(5) 0.0260(4) Uani 1 1 d . . .
Cl2 Cl 0.63275(18) 0.34272(17) 0.34304(5) 0.0302(5) Uani 1 1 d . . .
Cl3 Cl 1.62857(16) 0.71717(15) 0.31458(4) 0.0228(4) Uani 1 1 d . . .
Cl4 Cl 0.83071(19) 0.92114(17) 0.48968(5) 0.0333(5) Uani 1 1 d . . .
Cl5 Cl 1.62949(19) 0.92453(19) 0.40739(5) 0.0369(5) Uani 1 1 d . . .
Cl6 Cl 0.77730(18) 0.60221(15) 0.22027(5) 0.0268(4) Uani 1 1 d . . .
Cl7 Cl 1.1419(2) 0.75595(17) 0.25336(5) 0.0350(5) Uani 1 1 d . . .
Cl8 Cl 1.20252(17) 0.49336(16) 0.49941(5) 0.0270(4) Uani 1 1 d . . .
O13 O 1.2759(4) 0.2782(4) 0.38469(12) 0.0209(11) Uani 1 1 d . . .
H13A H 1.2219 0.2540 0.3689 0.025 Uiso 1 1 d R . .
H13B H 1.3413 0.2311 0.3844 0.025 Uiso 1 1 d R . .
O14 O 1.3120(4) 0.4772(4) 0.35861(11) 0.0197(11) Uani 1 1 d . . .
O15 O 1.3150(4) 0.6703(4) 0.33344(11) 0.0174(11) Uani 1 1 d . . .
O16 O 1.1309(4) 0.5422(4) 0.32429(12) 0.0206(11) Uani 1 1 d . . .
O17 O 1.3373(4) 0.5689(4) 0.41763(12) 0.0192(11) Uani 1 1 d . . .
O18 O 1.3084(4) 0.7617(4) 0.39236(11) 0.0206(11) Uani 1 1 d . . .
O19 O 1.4540(4) 0.8506(4) 0.35247(11) 0.0178(11) Uani 1 1 d . . .
H19A H 1.5001 0.8613 0.3709 0.021 Uiso 1 1 d R . .
H19B H 1.5052 0.8174 0.3390 0.021 Uiso 1 1 d R . .
O20 O 1.2578(4) 0.9611(4) 0.36386(12) 0.0189(11) Uani 1 1 d . . .
H20A H 1.3123 1.0134 0.3717 0.023 Uiso 1 1 d R . .
H20B H 1.1862 0.9770 0.3729 0.023 Uiso 1 1 d R . .
O21 O 1.2833(4) 0.8663(4) 0.30782(11) 0.0205(11) Uani 1 1 d . . .
H21A H 1.2357 0.8219 0.2945 0.025 Uiso 1 1 d R . .
H21B H 1.2752 0.9375 0.3000 0.025 Uiso 1 1 d R . .
O22 O 0.9666(5) 0.5828(4) 0.27866(11) 0.0242(12) Uani 1 1 d . . .
H22A H 0.9010 0.5853 0.2644 0.029 Uiso 1 1 d R . .
H22B H 1.0177 0.6380 0.2725 0.029 Uiso 1 1 d R . .
O23 O 0.7924(4) 0.5113(4) 0.31149(12) 0.0199(11) Uani 1 1 d . . .
H23A H 0.7509 0.4502 0.3183 0.024 Uiso 1 1 d R . .
H23B H 0.7427 0.5710 0.3149 0.024 Uiso 1 1 d R . .
O24 O 0.9791(4) 0.3763(4) 0.30465(12) 0.0213(11) Uani 1 1 d . . .
H24A H 1.0146 0.3201 0.3167 0.026 Uiso 1 1 d R . .
H24B H 0.9581 0.3449 0.2853 0.026 Uiso 1 1 d R . .
O25 O 1.2380(5) 0.1578(5) 0.44509(14) 0.0369(15) Uani 1 1 d . . .
H25A H 1.2042 0.1361 0.4634 0.044 Uiso 1 1 d R . .
H25B H 1.1868 0.1307 0.4291 0.044 Uiso 1 1 d R . .
O26 O 1.4370(5) 1.1063(4) 0.37985(15) 0.0345(14) Uani 1 1 d . . .
H26A H 1.5007 1.0667 0.3891 0.041 Uiso 1 1 d R . .
H26B H 1.4468 1.1029 0.3585 0.041 Uiso 1 1 d R . .
O27 O 0.7064(5) 0.6292(5) 0.38488(13) 0.0390(15) Uani 1 1 d . . .
H27A H 0.6357 0.6056 0.3931 0.047 Uiso 1 1 d R . .
H27B H 0.6830 0.6631 0.3661 0.047 Uiso 1 1 d R . .
O28 O 1.4829(5) 0.1369(5) 0.31716(16) 0.0448(16) Uani 1 1 d . . .
H28A H 1.4131 0.1426 0.3044 0.054 Uiso 1 1 d R . .
H28B H 1.4653 0.1713 0.3357 0.054 Uiso 1 1 d R . .
O29 O 1.6197(5) 0.5246(5) 0.43810(13) 0.0313(13) Uani 1 1 d . . .
H29A H 1.6743 0.5058 0.4544 0.038 Uiso 1 1 d R . .
H29B H 1.6629 0.5643 0.4240 0.038 Uiso 1 1 d R . .
O30 O 1.1033(5) 0.2129(4) 0.33801(13) 0.0290(13) Uani 1 1 d . . .
H30A H 1.0652 0.1587 0.3491 0.035 Uiso 1 1 d R . .
H30B H 1.1481 0.1754 0.3238 0.035 Uiso 1 1 d R . .

loop_
_atom_site_aniso_label
_atom_site_aniso_U_11
_atom_site_aniso_U_22
_atom_site_aniso_U_33
_atom_site_aniso_U_23
_atom_site_aniso_U_13
_atom_site_aniso_U_12
Al1 0.0156(11) 0.0114(10) 0.0177(11) 0.0006(8) -0.0007(8) 0.0009(8)
Al2 0.0177(11) 0.0096(10) 0.0169(11) 0.0008(8) -0.0026(9) 0.0023(8)
Al3 0.0159(11) 0.0102(10) 0.0181(11) 0.0003(8) -0.0009(9) -0.0011(8)
Al4 0.0159(11) 0.0118(10) 0.0167(11) -0.0016(8) 0.0004(8) -0.0015(8)
P1 0.0144(9) 0.0077(9) 0.0175(10) 0.0019(7) -0.0004(7) 0.0009(7)
P2 0.0152(9) 0.0109(9) 0.0174(10) -0.0007(7) -0.0022(7) 0.0010(7)
P3 0.0123(9) 0.0087(9) 0.0199(10) 0.0019(7) -0.0022(7) -0.0007(7)
P4 0.0164(9) 0.0089(9) 0.0170(10) 0.0003(7) -0.0010(7) 0.0007(7)
N1 0.024(3) 0.018(3) 0.028(4) 0.001(3) 0.002(3) 0.004(3)
N2 0.029(4) 0.025(4) 0.023(4) -0.010(3) -0.006(3) 0.008(3)
N3 0.031(4) 0.019(3) 0.020(3) 0.006(3) -0.001(3) -0.003(3)
N4 0.022(3) 0.022(3) 0.023(4) -0.007(3) 0.002(3) -0.004(3)
C1 0.018(4) 0.012(4) 0.020(4) -0.001(3) -0.002(3) 0.001(3)
C2 0.027(4) 0.027(4) 0.026(5) 0.003(4) 0.004(3) 0.003(3)
C3 0.048(6) 0.031(5) 0.038(5) 0.017(4) 0.009(4) 0.010(4)
C4 0.038(5) 0.033(5) 0.046(6) 0.020(4) -0.003(4) 0.013(4)
C5 0.026(4) 0.023(4) 0.044(5) 0.003(4) -0.002(4) 0.012(4)
C6 0.019(4) 0.015(4) 0.018(4) 0.003(3) -0.001(3) -0.003(3)
C7 0.023(4) 0.024(4) 0.028(4) -0.004(3) -0.001(3) 0.002(3)
C8 0.029(4) 0.022(4) 0.025(4) -0.011(3) -0.002(3) -0.003(3)
C9 0.033(5) 0.035(5) 0.038(5) -0.018(4) -0.015(4) -0.001(4)
C10 0.027(5) 0.036(5) 0.036(5) -0.002(4) -0.016(4) 0.007(4)
C11 0.029(4) 0.016(4) 0.040(5) -0.002(4) 0.002(4) -0.006(3)
C12 0.046(5) 0.017(4) 0.031(5) 0.002(4) 0.011(4) -0.004(4)
C13 0.046(5) 0.018(4) 0.024(4) 0.008(3) 0.002(4) 0.002(4)
C14 0.026(4) 0.018(4) 0.019(4) 0.001(3) 0.000(3) 0.002(3)
C15 0.013(3) 0.009(3) 0.026(4) 0.001(3) 0.009(3) 0.006(3)
C16 0.015(4) 0.011(3) 0.023(4) 0.003(3) -0.001(3) -0.002(3)
C17 0.035(5) 0.033(5) 0.027(5) -0.006(4) 0.006(4) -0.013(4)
C18 0.054(6) 0.021(4) 0.037(5) -0.013(4) 0.013(4) -0.011(4)
C19 0.048(6) 0.039(5) 0.027(5) -0.012(4) 0.019(4) -0.004(4)
C20 0.027(4) 0.040(5) 0.032(5) -0.014(4) 0.014(4) -0.011(4)
O1 0.016(2) 0.009(2) 0.024(3) -0.002(2) -0.004(2) 0.0006(19)
O2 0.016(3) 0.013(2) 0.025(3) 0.001(2) 0.004(2) 0.002(2)
O3 0.024(3) 0.013(3) 0.019(3) -0.001(2) -0.002(2) 0.001(2)
O4 0.018(3) 0.022(3) 0.025(3) -0.003(2) -0.001(2) 0.004(2)
O5 0.030(3) 0.017(3) 0.021(3) -0.003(2) 0.002(2) 0.001(2)
O6 0.011(2) 0.019(3) 0.023(3) 0.006(2) -0.003(2) 0.003(2)
O7 0.012(2) 0.018(3) 0.027(3) -0.005(2) 0.000(2) 0.000(2)
O8 0.014(2) 0.013(2) 0.017(3) -0.003(2) -0.0031(19) -0.0012(19)
O9 0.022(3) 0.014(3) 0.019(3) 0.000(2) 0.000(2) -0.004(2)
O10 0.017(3) 0.015(3) 0.025(3) 0.002(2) 0.002(2) -0.002(2)
O11 0.027(3) 0.015(3) 0.017(3) 0.004(2) -0.004(2) 0.004(2)
O12 0.015(2) 0.020(3) 0.022(3) -0.005(2) 0.001(2) -0.001(2)
Cl1 0.0293(10) 0.0169(9) 0.0320(11) -0.0017(8) 0.0052(8) 0.0004(8)
Cl2 0.0261(10) 0.0341(11) 0.0303(11) 0.0008(9) -0.0005(8) -0.0104(9)
Cl3 0.0194(9) 0.0191(9) 0.0298(11) 0.0008(8) 0.0004(8) 0.0013(7)
Cl4 0.0408(12) 0.0305(11) 0.0293(11) -0.0010(9) 0.0086(9) 0.0097(9)
Cl5 0.0338(12) 0.0393(12) 0.0361(12) -0.0023(10) -0.0109(9) -0.0015(10)
Cl6 0.0316(11) 0.0202(10) 0.0277(11) -0.0013(8) -0.0068(8) -0.0003(8)
Cl7 0.0532(14) 0.0240(10) 0.0264(11) 0.0032(8) -0.0105(9) -0.0139(9)
Cl8 0.0274(10) 0.0295(10) 0.0238(10) 0.0036(8) -0.0012(8) 0.0036(8)
O13 0.024(3) 0.011(2) 0.027(3) -0.005(2) -0.005(2) 0.002(2)
O14 0.023(3) 0.017(3) 0.020(3) 0.002(2) 0.001(2) 0.010(2)
O15 0.019(3) 0.010(2) 0.024(3) -0.001(2) 0.004(2) -0.003(2)
O16 0.017(3) 0.020(3) 0.025(3) -0.002(2) -0.001(2) -0.002(2)
O17 0.021(3) 0.009(2) 0.027(3) -0.003(2) -0.004(2) 0.002(2)
O18 0.023(3) 0.019(3) 0.020(3) 0.004(2) 0.002(2) -0.003(2)
O19 0.012(2) 0.020(3) 0.021(3) -0.004(2) 0.000(2) 0.000(2)
O20 0.016(2) 0.007(2) 0.034(3) -0.005(2) 0.003(2) -0.0046(19)
O21 0.025(3) 0.016(3) 0.021(3) 0.001(2) -0.004(2) -0.002(2)
O22 0.025(3) 0.030(3) 0.018(3) 0.004(2) -0.004(2) -0.006(2)
O23 0.016(3) 0.013(2) 0.031(3) 0.002(2) -0.002(2) 0.000(2)
O24 0.029(3) 0.012(3) 0.021(3) -0.004(2) -0.008(2) 0.005(2)
O25 0.050(4) 0.031(3) 0.028(3) 0.007(3) -0.007(3) -0.015(3)
O26 0.022(3) 0.024(3) 0.058(4) -0.011(3) 0.000(3) 0.002(2)
O27 0.038(3) 0.052(4) 0.026(3) 0.005(3) 0.000(3) -0.003(3)
O28 0.026(3) 0.043(4) 0.063(5) 0.001(3) -0.010(3) -0.003(3)
O29 0.020(3) 0.036(3) 0.037(3) -0.003(3) -0.008(2) 0.000(2)
O30 0.037(3) 0.017(3) 0.033(3) 0.002(2) 0.001(3) 0.004(2)

loop_
_atom_type_symbol
_atom_type_description
_atom_type_scat_dispersion_real
_atom_type_scat_dispersion_imag
_atom_type_scat_source
C C 0.0033 0.0016 'International Tables Vol C Tables 4.2.6.8 and 6.1.1.4'
H H 0.0000 0.0000 'International Tables Vol C Tables 4.2.6.8 and 6.1.1.4'
N N 0.0061 0.0033 'International Tables Vol C Tables 4.2.6.8 and 6.1.1.4'
O O 0.0106 0.0060 'International Tables Vol C Tables 4.2.6.8 and 6.1.1.4'
Al Al 0.0645 0.0514 'International Tables Vol C Tables 4.2.6.8 and 6.1.1.4'
P P 0.1023 0.0942 'International Tables Vol C Tables 4.2.6.8 and 6.1.1.4'
Cl Cl 0.1484 0.1585 'International Tables Vol C Tables 4.2.6.8 and 6.1.1.4'

loop_
_geom_angle_atom_site_label_1
_geom_angle_atom_site_label_2
_geom_angle_atom_site_label_3
_geom_angle
_geom_angle_site_symmetry_1
_geom_angle_site_symmetry_3
_geom_angle_publ_flag
O7 Al1 O3 100.3(2) . . ?
O7 Al1 O8 93.0(2) . . ?
O3 Al1 O8 91.7(2) . . ?
O7 Al1 O6 87.9(2) . . ?
O3 Al1 O6 170.5(2) . . ?
O8 Al1 O6 92.4(2) . . ?
O7 Al1 O4 169.3(2) . . ?
O3 Al1 O4 89.7(2) . . ?
O8 Al1 O4 90.5(2) . . ?
O6 Al1 O4 81.8(2) . . ?
O7 Al1 O5 88.7(2) . . ?
O3 Al1 O5 87.3(2) . . ?
O8 Al1 O5 178.2(2) . . ?
O6 Al1 O5 88.4(2) . . ?
O4 Al1 O5 88.0(2) . . ?
O14 Al2 O17 94.9(2) . . ?
O14 Al2 O10 95.6(2) . . ?
O17 Al2 O10 94.1(2) . . ?
O14 Al2 O11 172.7(2) . . ?
O17 Al2 O11 88.3(2) . . ?
O10 Al2 O11 90.7(2) . . ?
O14 Al2 O13 89.6(2) . . ?
O17 Al2 O13 173.7(2) . . ?
O10 Al2 O13 89.9(2) . . ?
O11 Al2 O13 86.7(2) . . ?
O14 Al2 O12 88.8(2) . . ?
O17 Al2 O12 90.6(2) . . ?
O10 Al2 O12 173.2(2) . . ?
O11 Al2 O12 84.5(2) . . ?
O13 Al2 O12 85.0(2) . . ?
O18 Al3 O2 95.5(2) . . ?
O18 Al3 O15 94.7(2) . . ?
O2 Al3 O15 93.7(2) . . ?
O18 Al3 O20 92.3(2) . . ?
O2 Al3 O20 87.9(2) . . ?
O15 Al3 O20 172.7(2) . . ?
O18 Al3 O19 88.1(2) . . ?
O2 Al3 O19 172.5(2) . . ?
O15 Al3 O19 92.6(2) . . ?
O20 Al3 O19 85.4(2) . . ?
O18 Al3 O21 172.3(2) . . ?
O2 Al3 O21 92.1(2) . . ?
O15 Al3 O21 85.8(2) . . ?
O20 Al3 O21 86.9(2) . . ?
O19 Al3 O21 84.2(2) . . ?
O16 Al4 O1 93.7(2) . . ?
O16 Al4 O9 96.9(2) . . ?
O1 Al4 O9 90.9(2) . . ?
O16 Al4 O24 91.4(2) . . ?
O1 Al4 O24 174.6(2) . . ?
O9 Al4 O24 86.7(2) . . ?
O16 Al4 O23 171.2(2) . . ?
O1 Al4 O23 88.3(2) . . ?
O9 Al4 O23 91.6(2) . . ?
O24 Al4 O23 86.9(2) . . ?
O16 Al4 O22 87.6(2) . . ?
O1 Al4 O22 93.0(2) . . ?
O9 Al4 O22 173.8(2) . . ?
O24 Al4 O22 88.9(2) . . ?
O23 Al4 O22 83.8(2) . . ?
O2 P1 O1 113.9(3) . . ?
O2 P1 O3 114.8(3) . . ?
O1 P1 O3 112.6(3) . . ?
O2 P1 C1 104.7(3) . . ?
O1 P1 C1 104.8(3) . . ?
O3 P1 C1 104.8(3) . . ?
O7 P2 O18 113.2(3) . . ?
O7 P2 O17 113.7(3) . . ?
O18 P2 O17 114.4(3) . . ?
O7 P2 C6 105.7(3) . . ?
O18 P2 C6 105.6(3) . . ?
O17 P2 C6 103.0(3) . . ?
O10 P3 O9 114.0(3) . . ?
O10 P3 O8 113.8(3) . . ?
O9 P3 O8 113.3(3) . . ?
O10 P3 C15 107.1(3) . . ?
O9 P3 C15 103.6(3) . . ?
O8 P3 C15 103.7(3) . . ?
O16 P4 O15 115.1(3) . . ?
O16 P4 O14 113.0(3) . . ?
O15 P4 O14 113.6(3) . . ?
O16 P4 C16 106.3(3) . . ?
O15 P4 C16 103.4(3) . . ?
O14 P4 C16 104.0(3) . . ?
C5 N1 C1 122.4(7) . . ?
C5 N1 H1 118.8 . . ?
C1 N1 H1 118.8 . . ?
C10 N2 C6 122.3(7) . . ?
C10 N2 H2A 118.8 . . ?
C6 N2 H2A 118.8 . . ?
C11 N3 C15 123.1(7) . . ?
C11 N3 H3A 118.5 . . ?
C15 N3 H3A 118.5 . . ?
C20 N4 C16 123.7(7) . . ?
C20 N4 H4A 118.2 . . ?
C16 N4 H4A 118.2 . . ?
N1 C1 C2 119.1(6) . . ?
N1 C1 P1 120.0(5) . . ?
C2 C1 P1 120.8(5) . . ?
C3 C2 C1 119.5(7) . . ?
C3 C2 H2 120.3 . . ?
C1 C2 H2 120.3 . . ?
C2 C3 C4 120.1(8) . . ?
C2 C3 H3 120.0 . . ?
C4 C3 H3 120.0 . . ?
C5 C4 C3 118.2(7) . . ?
C5 C4 H4 120.9 . . ?
C3 C4 H4 120.9 . . ?
N1 C5 C4 120.6(8) . . ?
N1 C5 H5 119.7 . . ?
C4 C5 H5 119.7 . . ?
N2 C6 C7 118.9(7) . . ?
N2 C6 P2 117.0(5) . . ?
C7 C6 P2 124.1(6) . . ?
C6 C7 C8 119.3(7) . . ?
C6 C7 H7 120.4 . . ?
C8 C7 H7 120.4 . . ?
C9 C8 C7 119.9(7) . . ?
C9 C8 H8 120.0 . . ?
C7 C8 H8 120.0 . . ?
C10 C9 C8 118.7(7) . . ?
C10 C9 H9 120.6 . . ?
C8 C9 H9 120.6 . . ?
N2 C10 C9 120.8(7) . . ?
N2 C10 H10 119.6 . . ?
C9 C10 H10 119.6 . . ?
N3 C11 C12 120.7(7) . . ?
N3 C11 H11 119.6 . . ?
C12 C11 H11 119.6 . . ?
C11 C12 C13 119.1(7) . . ?
C11 C12 H12 120.4 . . ?
C13 C12 H12 120.4 . . ?
C12 C13 C14 118.8(7) . . ?
C12 C13 H13 120.6 . . ?
C14 C13 H13 120.6 . . ?
C15 C14 C13 121.2(7) . . ?
C15 C14 H14 119.4 . . ?
C13 C14 H14 119.4 . . ?
N3 C15 C14 117.1(6) . . ?
N3 C15 P3 118.8(5) . . ?
C14 C15 P3 124.1(6) . . ?
N4 C16 C17 118.3(7) . . ?
N4 C16 P4 118.4(5) . . ?
C17 C16 P4 123.2(6) . . ?
C16 C17 C18 119.2(7) . . ?
C16 C17 H17 120.4 . . ?
C18 C17 H17 120.4 . . ?
C19 C18 C17 120.5(8) . . ?
C19 C18 H18 119.7 . . ?
C17 C18 H18 119.7 . . ?
C20 C19 C18 118.1(8) . . ?
C20 C19 H19 120.9 . . ?
C18 C19 H19 120.9 . . ?
N4 C20 C19 120.1(7) . . ?
N4 C20 H20 120.0 . . ?
C19 C20 H20 120.0 . . ?
P1 O1 Al4 147.6(3) . . ?
P1 O2 Al3 166.8(3) . . ?
P1 O3 Al1 143.2(3) . . ?
Al1 O4 H4B 120.6 . . ?
Al1 O4 H4C 114.0 . . ?
H4B O4 H4C 105.5 . . ?
Al1 O5 H5A 114.2 . . ?
Al1 O5 H5B 124.3 . . ?
H5A O5 H5B 105.3 . . ?
Al1 O6 H6A 117.4 . . ?
Al1 O6 H6B 122.5 . . ?
H6A O6 H6B 105.7 . . ?
P2 O7 Al1 165.2(4) . . ?
P3 O8 Al1 145.4(3) . . ?
P3 O9 Al4 141.5(3) . . ?
P3 O10 Al2 170.9(3) . . ?
Al2 O11 H11A 113.9 . . ?
Al2 O11 H11B 122.5 . . ?
H11A O11 H11B 104.6 . . ?
Al2 O12 H12A 119.9 . . ?
Al2 O12 H12B 120.8 . . ?
H12A O12 H12B 104.2 . . ?
Al2 O13 H13A 127.7 . . ?
Al2 O13 H13B 118.8 . . ?
H13A O13 H13B 105.9 . . ?
P4 O14 Al2 149.3(3) . . ?
P4 O15 Al3 142.0(3) . . ?
P4 O16 Al4 172.1(4) . . ?
P2 O17 Al2 140.2(3) . . ?
P2 O18 Al3 153.3(3) . . ?
Al3 O19 H19A 123.5 . . ?
Al3 O19 H19B 120.1 . . ?
H19A O19 H19B 105.0 . . ?
Al3 O20 H20A 129.4 . . ?
Al3 O20 H20B 117.8 . . ?
H20A O20 H20B 105.7 . . ?
Al3 O21 H21A 110.6 . . ?
Al3 O21 H21B 131.1 . . ?
H21A O21 H21B 105.8 . . ?
Al4 O22 H22A 125.2 . . ?
Al4 O22 H22B 124.4 . . ?
H22A O22 H22B 105.2 . . ?
Al4 O23 H23A 120.2 . . ?
Al4 O23 H23B 119.5 . . ?
H23A O23 H23B 104.9 . . ?
Al4 O24 H24A 120.9 . . ?
Al4 O24 H24B 133.2 . . ?
H24A O24 H24B 105.9 . . ?
H25A O25 H25B 105.2 . . ?
H26A O26 H26B 105.5 . . ?
H27A O27 H27B 105.1 . . ?
H28A O28 H28B 104.9 . . ?
H29A O29 H29B 105.8 . . ?
H30A O30 H30B 105.8 . . ?

loop_
_geom_bond_atom_site_label_1
_geom_bond_atom_site_label_2
_geom_bond_distance
_geom_bond_site_symmetry_2
_geom_bond_publ_flag
Al1 O7 1.814(5) . ?
Al1 O3 1.844(5) . ?
Al1 O8 1.861(5) . ?
Al1 O6 1.928(5) . ?
Al1 O4 1.942(5) . ?
Al1 O5 1.958(5) . ?
Al2 O14 1.828(5) . ?
Al2 O17 1.848(5) . ?
Al2 O10 1.863(5) . ?
Al2 O11 1.911(5) . ?
Al2 O13 1.920(5) . ?
Al2 O12 1.927(5) . ?
Al3 O18 1.832(5) . ?
Al3 O2 1.838(5) . ?
Al3 O15 1.849(5) . ?
Al3 O20 1.903(5) . ?
Al3 O19 1.911(5) . ?
Al3 O21 1.933(5) . ?
Al4 O16 1.831(5) . ?
Al4 O1 1.857(5) . ?
Al4 O9 1.875(5) . ?
Al4 O24 1.907(5) . ?
Al4 O23 1.915(5) . ?
Al4 O22 1.923(5) . ?
P1 O2 1.492(5) . ?
P1 O1 1.496(5) . ?
P1 O3 1.510(5) . ?
P1 C1 1.820(7) . ?
P2 O7 1.497(5) . ?
P2 O18 1.501(5) . ?
P2 O17 1.514(5) . ?
P2 C6 1.828(7) . ?
P3 O10 1.491(5) . ?
P3 O9 1.507(5) . ?
P3 O8 1.514(5) . ?
P3 C15 1.814(7) . ?
P4 O16 1.497(5) . ?
P4 O15 1.508(5) . ?
P4 O14 1.509(5) . ?
P4 C16 1.814(7) . ?
N1 C5 1.338(9) . ?
N1 C1 1.352(9) . ?
N1 H1 0.8700 . ?
N2 C10 1.329(10) . ?
N2 C6 1.353(9) . ?
N2 H2A 0.8700 . ?
N3 C11 1.325(9) . ?
N3 C15 1.360(9) . ?
N3 H3A 0.8700 . ?
N4 C20 1.324(9) . ?
N4 C16 1.349(9) . ?
N4 H4A 0.8700 . ?
C1 C2 1.382(10) . ?
C2 C3 1.377(11) . ?
C2 H2 0.9400 . ?
C3 C4 1.404(12) . ?
C3 H3 0.9400 . ?
C4 C5 1.373(12) . ?
C4 H4 0.9400 . ?
C5 H5 0.9400 . ?
C6 C7 1.370(10) . ?
C7 C8 1.398(10) . ?
C7 H7 0.9400 . ?
C8 C9 1.372(11) . ?
C8 H8 0.9400 . ?
C9 C10 1.368(11) . ?
C9 H9 0.9400 . ?
C10 H10 0.9400 . ?
C11 C12 1.364(11) . ?
C11 H11 0.9400 . ?
C12 C13 1.380(12) . ?
C12 H12 0.9400 . ?
C13 C14 1.389(10) . ?
C13 H13 0.9400 . ?
C14 C15 1.376(10) . ?
C14 H14 0.9400 . ?
C16 C17 1.373(10) . ?
C17 C18 1.388(11) . ?
C17 H17 0.9400 . ?
C18 C19 1.385(12) . ?
C18 H18 0.9400 . ?
C19 C20 1.374(11) . ?
C19 H19 0.9400 . ?
C20 H20 0.9400 . ?
O4 H4B 0.9104 . ?
O4 H4C 0.9100 . ?
O5 H5A 0.9100 . ?
O5 H5B 0.9103 . ?
O6 H6A 0.9100 . ?
O6 H6B 0.9099 . ?
O11 H11A 0.9103 . ?
O11 H11B 0.9101 . ?
O12 H12A 0.9100 . ?
O12 H12B 0.9101 . ?
O13 H13A 0.9102 . ?
O13 H13B 0.9100 . ?
O19 H19A 0.9098 . ?
O19 H19B 0.9100 . ?
O20 H20A 0.9099 . ?
O20 H20B 0.9099 . ?
O21 H21A 0.9099 . ?
O21 H21B 0.9102 . ?
O22 H22A 0.9103 . ?
O22 H22B 0.9099 . ?
O23 H23A 0.9100 . ?
O23 H23B 0.9101 . ?
O24 H24A 0.9098 . ?
O24 H24B 0.9099 . ?
O25 H25A 0.9099 . ?
O25 H25B 0.9099 . ?
O26 H26A 0.9100 . ?
O26 H26B 0.9099 . ?
O27 H27A 0.9100 . ?
O27 H27B 0.9100 . ?
O28 H28A 0.9099 . ?
O28 H28B 0.9101 . ?
O29 H29A 0.9101 . ?
O29 H29B 0.9101 . ?
O30 H30A 0.9099 . ?
O30 H30B 0.9101 . ?

loop_
_geom_hbond_atom_site_label_D
_geom_hbond_atom_site_label_H
_geom_hbond_atom_site_label_A
_geom_hbond_distance_DH
_geom_hbond_distance_HA
_geom_hbond_distance_DA
_geom_hbond_angle_DHA
_geom_hbond_site_symmetry_A
O4 H4B O27 0.91 2.16 2.784(8) 125 .
O4 H4B Cl5 0.91 2.61 3.283(5) 132 1_455
O4 H4C Cl4 0.91 2.21 3.099(5) 166 .
O5 H5A Cl1 0.91 2.26 3.163(5) 175 .
O5 H5B Cl4 0.91 2.13 2.984(5) 155 .
O6 H6A Cl8 0.91 2.23 3.123(5) 167 .
O6 H6B Cl8 0.91 2.22 3.120(5) 170 3_766
O11 H11A Cl8 0.91 2.22 3.114(5) 166 .
O11 H11B O25 0.91 1.71 2.612(7) 168 .
O12 H12A O29 0.91 1.81 2.688(7) 162 .
O12 H12B Cl2 0.91 2.26 3.138(5) 162 1_655
O13 H13A O30 0.91 1.85 2.755(7) 175 .
O13 H13B O26 0.91 1.83 2.713(7) 163 1_545
O19 H19A Cl5 0.91 2.16 3.045(5) 164 .
O19 H19B Cl3 0.91 2.11 3.009(5) 169 .
O20 H20A O26 0.91 1.77 2.669(7) 167 .
O20 H20B Cl1 0.91 2.14 3.027(5) 165 .
O21 H21A Cl7 0.91 2.11 2.989(5) 162 .
O21 H21B Cl6 0.91 2.19 3.095(5) 170 2_755
O22 H22A Cl6 0.91 2.24 3.127(5) 165 .
O22 H22B Cl7 0.91 2.14 3.046(5) 174 .
O23 H23A Cl2 0.91 2.13 3.014(5) 163 .
O23 H23B Cl3 0.91 2.14 3.038(5) 170 1_455
O24 H24A O30 0.91 1.81 2.712(7) 172 .
O24 H24B Cl7 0.91 2.18 3.059(5) 162 2_745
O25 H25A Cl4 0.91 2.14 3.032(6) 166 3_766
O25 H25B Cl1 0.91 2.30 3.200(6) 171 1_545
O26 H26A Cl5 0.91 2.30 3.186(6) 164 .
O26 H26B O28 0.91 1.85 2.734(9) 164 1_565
O27 H27A O29 0.91 2.14 2.773(8) 126 1_455
O27 H27B Cl3 0.91 2.30 3.201(6) 170 1_455
O28 H28A Cl6 0.91 2.33 3.202(6) 162 2_745
O28 H28B O26 0.91 2.05 2.734(9) 131 1_545
O29 H29A Cl8 0.91 2.30 3.184(6) 164 3_866
O29 H29B O27 0.91 1.90 2.773(8) 160 1_655
O30 H30A Cl1 0.91 2.29 3.122(6) 152 1_545
O30 H30B Cl6 0.91 2.24 3.130(6) 165 2_745
N1 H1 Cl5 0.87 2.49 3.223(7) 142 1_455
N2 H2A O29 0.87 2.01 2.833(8) 157 .
N2 H2A O17 0.87 2.40 2.831(8) 111 .
N3 H3A Cl2 0.87 2.37 3.132(6) 147 .
N4 H4A Cl3 0.87 2.30 3.088(6) 151 .
